data_4075265
loop_
_publ_author_name
'Poyatos, Macarena'
'Maisse-Fran\,cois, Aline'
'Bellemin-Laponnaz, St\'ephane'
'Gade, Lutz H.'

_publ_section_title
;
 Coordination Chemistry of a Modular N,C-Chelating Oxazole-Carbene Ligand
 and Its Applications in Hydrosilylation Catalysis&#x00A7;
;
_journal_issue 10
_journal_name_full Organometallics
_journal_page_first 2634
_journal_paper_doi 10.1021/om060166u
_journal_volume 25
_journal_year 2006
_chemical_formula_moiety '3(C20 H17 N3 O2 Cl Rh), 0.25(C Cl2), 0.5(C H2 Cl2)'
_chemical_formula_sum 'C60.75 H52 Cl4.5 N9 O6 Rh3'
_chemical_formula_weight 1472.37
_chemical_name_systematic
; 
 ? 
;
_space_group_IT_number 14
_symmetry_cell_setting monoclinic
_symmetry_space_group_name_Hall '-P 2ybc'
_symmetry_space_group_name_H-M 'P 1 21/c 1'
_atom_sites_solution_hydrogens geom
_atom_sites_solution_primary direct
_atom_sites_solution_secondary difmap
_audit_creation_method SHELXL-97
_cell_angle_alpha 90.00
_cell_angle_beta 109.26(5)
_cell_angle_gamma 90.00
_cell_formula_units_Z 4
_cell_length_a 22.8600(10)
_cell_length_b 9.5200(10)
_cell_length_c 31.005(2)
_cell_measurement_reflns_used 58216
_cell_measurement_temperature 173(2)
_cell_measurement_theta_max 30.034
_cell_measurement_theta_min 0.998
_cell_volume 6370(2)
_computing_cell_refinement 'Denzo (Nonius B.V., 1998)'
_computing_data_collection 'Collect (Nonius B.V., 1998)'
_computing_data_reduction 'Denzo (Nonius B.V., 1998)'
_computing_molecular_graphics 'PLATON 98 (Spek, 1998)'
_computing_publication_material 'SHELXL-97 (Sheldrick, 1997)'
_computing_structure_refinement 'SHELXL-97 (Sheldrick, 1997)'
_computing_structure_solution 'SHELXS-97 (Sheldrick, 1997)'
_diffrn_ambient_temperature 173(2)
_diffrn_measured_fraction_theta_full 0.998
_diffrn_measured_fraction_theta_max 0.998
_diffrn_measurement_device_type KappaCCD
_diffrn_measurement_method '\p scans'
_diffrn_radiation_monochromator graphite
_diffrn_radiation_source 'fine-focus sealed tube'
_diffrn_radiation_type MoK\a
_diffrn_radiation_wavelength 0.71073
_diffrn_reflns_av_R_equivalents 0.0363
_diffrn_reflns_av_sigmaI/netI 0.0581
_diffrn_reflns_limit_h_max 32
_diffrn_reflns_limit_h_min -32
_diffrn_reflns_limit_k_max 13
_diffrn_reflns_limit_k_min -12
_diffrn_reflns_limit_l_max 43
_diffrn_reflns_limit_l_min -43
_diffrn_reflns_number 33333
_diffrn_reflns_theta_full 30.04
_diffrn_reflns_theta_max 30.04
_diffrn_reflns_theta_min 1.89
_exptl_absorpt_coefficient_mu 1.012
_exptl_absorpt_correction_type none
_exptl_crystal_colour yellow
_exptl_crystal_density_diffrn 1.535
_exptl_crystal_density_method 'not measured'
_exptl_crystal_description prism
_exptl_crystal_F_000 2956
_exptl_crystal_size_max 0.12
_exptl_crystal_size_mid 0.10
_exptl_crystal_size_min 0.10
_refine_diff_density_max 3.124
_refine_diff_density_min -1.035
_refine_diff_density_rms 0.154
_refine_ls_extinction_method none
_refine_ls_goodness_of_fit_ref 0.911
_refine_ls_hydrogen_treatment constr
_refine_ls_matrix_type full
_refine_ls_number_parameters 752
_refine_ls_number_reflns 18628
_refine_ls_number_restraints 5
_refine_ls_restrained_S_all 0.911
_refine_ls_R_factor_all 0.0890
_refine_ls_R_factor_gt 0.0554
_refine_ls_shift/su_max 0.001
_refine_ls_shift/su_mean 0.000
_refine_ls_structure_factor_coef Fsqd
_refine_ls_weighting_details 'calc w=1/[\s^2^(Fo^2^)+(0.1277P)^2^+9.4383P] where P=(Fo^2^+2Fc^2^)/3'
_refine_ls_weighting_scheme calc
_refine_ls_wR_factor_gt 0.1635
_refine_ls_wR_factor_ref 0.1895
_reflns_number_gt 12540
_reflns_number_total 18628
_reflns_threshold_expression >2sigma(I)
_cod_data_source_file om060166usi20060221_064320.cif
_cod_data_source_block crystal
_cod_original_cell_volume 6370.0(21)
_cod_original_sg_symbol_H-M P21/c
_cod_original_formula_sum 'C60.75 H52 Cl4.50 N9 O6 Rh3'
_cod_database_code 4075265

loop_
_symmetry_equiv_pos_as_xyz
'x, y, z'
'-x, y+1/2, -z+1/2'
'-x, -y, -z'
'x, -y-1/2, z-1/2'

loop_
_atom_site_label
_atom_site_type_symbol
_atom_site_fract_x
_atom_site_fract_y
_atom_site_fract_z
_atom_site_U_iso_or_equiv
_atom_site_adp_type
_atom_site_occupancy
_atom_site_symmetry_multiplicity
_atom_site_calc_flag
_atom_site_refinement_flags
Rh1 Rh 0.084531(15) 0.75552(3) 0.128046(11) 0.02625(9) Uani 1 1 d .
Rh2 Rh 0.234221(15) 0.25115(3) 0.071243(11) 0.02624(9) Uani 1 1 d .
Rh3 Rh 0.562824(15) 0.08856(3) 0.147857(11) 0.02954(9) Uani 1 1 d .
Cl1 Cl 0.08110(5) 0.97874(10) 0.09348(4) 0.0360(2) Uani 1 1 d .
Cl2 Cl 0.25070(6) 0.47265(11) 0.10854(4) 0.0401(2) Uani 1 1 d .
Cl3 Cl 0.65740(5) 0.00089(13) 0.14382(4) 0.0435(3) Uani 1 1 d .
O1 O 0.08980(13) 0.4330(3) 0.03979(9) 0.0278(6) Uani 1 1 d .
O2 O 0.0907(2) 0.8920(4) 0.21507(13) 0.0680(12) Uani 1 1 d .
O3 O 0.23995(14) -0.0814(3) 0.15919(9) 0.0307(6) Uani 1 1 d .
O4 O 0.2201(2) 0.3897(4) -0.01713(12) 0.0579(10) Uani 1 1 d .
O5 O 0.54127(17) 0.5153(3) 0.12202(12) 0.0445(8) Uani 1 1 d .
O6 O 0.52363(19) -0.1986(4) 0.16279(15) 0.0585(10) Uani 1 1 d .
N1 N 0.07702(15) 0.6464(4) 0.06709(11) 0.0275(7) Uani 1 1 d .
N2 N 0.10064(16) 0.4618(3) 0.11790(11) 0.0267(7) Uani 1 1 d .
N3 N 0.10538(16) 0.4839(4) 0.18765(11) 0.0302(7) Uani 1 1 d .
N4 N 0.24648(15) 0.1360(4) 0.13277(11) 0.0276(7) Uani 1 1 d .
N5 N 0.22377(15) -0.0456(3) 0.08081(11) 0.0274(7) Uani 1 1 d .
N6 N 0.20306(16) -0.0142(3) 0.00850(11) 0.0294(7) Uani 1 1 d .
N7 N 0.58142(17) 0.2972(4) 0.13185(12) 0.0357(8) Uani 1 1 d .
N8 N 0.48684(17) 0.3298(4) 0.14159(13) 0.0358(8) Uani 1 1 d .
N9 N 0.43456(16) 0.1626(4) 0.15719(12) 0.0333(8) Uani 1 1 d .
C1 C 0.09669(19) 0.5614(4) 0.14996(13) 0.0273(8) Uani 1 1 d .
C2 C 0.1116(2) 0.3267(4) 0.13635(14) 0.0328(9) Uani 1 1 d .
H2 H 0.1158 0.2424 0.1212 0.039 Uiso 1 1 calc .
C3 C 0.1149(2) 0.3421(4) 0.17991(15) 0.0349(9) Uani 1 1 d .
H3 H 0.1225 0.2691 0.2020 0.042 Uiso 1 1 calc .
C4 C 0.08981(18) 0.5140(4) 0.07502(13) 0.0273(8) Uani 1 1 d .
C5 C 0.07413(19) 0.5287(4) 0.00324(14) 0.0286(8) Uani 1 1 d .
C6 C 0.06455(18) 0.6592(4) 0.01993(13) 0.0273(8) Uani 1 1 d .
C7 C 0.0436(2) 0.7704(4) -0.00977(15) 0.0304(8) Uani 1 1 d .
H7 H 0.0355 0.8598 0.0006 0.036 Uiso 1 1 calc .
C8 C 0.0347(2) 0.7446(4) -0.05620(16) 0.0343(9) Uani 1 1 d .
H8 H 0.0206 0.8188 -0.0776 0.041 Uiso 1 1 calc .
C9 C 0.0460(2) 0.6139(5) -0.07151(15) 0.0363(9) Uani 1 1 d .
H9 H 0.0402 0.6010 -0.1030 0.044 Uiso 1 1 calc .
C10 C 0.0656(2) 0.5011(5) -0.04166(15) 0.0351(9) Uani 1 1 d .
H10 H 0.0727 0.4105 -0.0519 0.042 Uiso 1 1 calc .
C11 C 0.1085(2) 0.5412(5) 0.23123(14) 0.0326(9) Uani 1 1 d .
C12 C 0.1655(2) 0.5942(5) 0.25955(15) 0.0369(9) Uani 1 1 d .
C13 C 0.2208(2) 0.5943(6) 0.24368(19) 0.0477(12) Uani 1 1 d .
H13A H 0.2153 0.6662 0.2201 0.072 Uiso 1 1 calc .
H13B H 0.2249 0.5019 0.2311 0.072 Uiso 1 1 calc .
H13C H 0.2582 0.6149 0.2696 0.072 Uiso 1 1 calc .
C14 C 0.1675(3) 0.6490(6) 0.30094(16) 0.0493(12) Uani 1 1 d .
H14 H 0.2054 0.6861 0.3207 0.059 Uiso 1 1 calc .
C15 C 0.1155(3) 0.6517(6) 0.31475(17) 0.0556(15) Uani 1 1 d .
C16 C 0.1215(4) 0.7137(8) 0.3615(2) 0.085(3) Uani 1 1 d .
H16A H 0.0805 0.7184 0.3650 0.127 Uiso 1 1 calc .
H16B H 0.1391 0.8085 0.3639 0.127 Uiso 1 1 calc .
H16C H 0.1487 0.6541 0.3856 0.127 Uiso 1 1 calc .
C17 C 0.0609(3) 0.5977(6) 0.28646(18) 0.0543(15) Uani 1 1 d .
H17 H 0.0255 0.5989 0.2961 0.065 Uiso 1 1 calc .
C18 C 0.0555(2) 0.5406(5) 0.24373(17) 0.0412(10) Uani 1 1 d .
C19 C -0.0049(3) 0.4825(7) 0.2119(2) 0.0580(14) Uani 1 1 d .
H19A H -0.0365 0.4862 0.2269 0.087 Uiso 1 1 calc .
H19B H 0.0011 0.3848 0.2043 0.087 Uiso 1 1 calc .
H19C H -0.0185 0.5387 0.1838 0.087 Uiso 1 1 calc .
C20 C 0.0885(2) 0.8354(5) 0.18192(15) 0.0418(11) Uani 1 1 d .
C21 C 0.21925(18) 0.0593(4) 0.04799(13) 0.0271(8) Uani 1 1 d .
C22 C 0.21183(19) -0.1780(4) 0.06152(14) 0.0314(8) Uani 1 1 d .
H22 H 0.2125 -0.2645 0.0769 0.038 Uiso 1 1 calc .
C23 C 0.1990(2) -0.1585(4) 0.01621(14) 0.0320(8) Uani 1 1 d .
H23 H 0.1890 -0.2299 -0.0065 0.038 Uiso 1 1 calc .
C24 C 0.23640(17) 0.0031(4) 0.12388(13) 0.0261(8) Uani 1 1 d .
C25 C 0.2554(2) 0.0120(5) 0.19660(14) 0.0321(9) Uani 1 1 d .
C26 C 0.26009(18) 0.1457(5) 0.18049(13) 0.0300(8) Uani 1 1 d .
C27 C 0.2769(2) 0.2576(5) 0.21048(16) 0.0368(10) Uani 1 1 d .
H27 H 0.2809 0.3500 0.2003 0.044 Uiso 1 1 calc .
C28 C 0.2877(3) 0.2277(6) 0.25641(17) 0.0456(12) Uani 1 1 d .
H28 H 0.2994 0.3020 0.2780 0.055 Uiso 1 1 calc .
C29 C 0.2821(3) 0.0926(6) 0.27167(17) 0.0544(14) Uani 1 1 d .
H29 H 0.2902 0.0768 0.3034 0.065 Uiso 1 1 calc .
C30 C 0.2647(3) -0.0198(6) 0.24140(16) 0.0461(11) Uani 1 1 d .
H30 H 0.2596 -0.1122 0.2512 0.055 Uiso 1 1 calc .
C31 C 0.18811(19) 0.0478(4) -0.03582(13) 0.0296(8) Uani 1 1 d .
C32 C 0.1301(2) 0.1123(4) -0.05489(14) 0.0317(9) Uani 1 1 d .
C33 C 0.0853(2) 0.1218(5) -0.02858(16) 0.0372(10) Uani 1 1 d .
H33A H 0.0975 0.1991 -0.0065 0.056 Uiso 1 1 calc .
H33B H 0.0857 0.0334 -0.0123 0.056 Uiso 1 1 calc .
H33C H 0.0434 0.1392 -0.0498 0.056 Uiso 1 1 calc .
C34 C 0.1156(2) 0.1699(5) -0.09828(15) 0.0359(9) Uani 1 1 d .
H34 H 0.0763 0.2131 -0.1119 0.043 Uiso 1 1 calc .
C35 C 0.1577(2) 0.1654(5) -0.12229(14) 0.0376(10) Uani 1 1 d .
C36 C 0.1429(3) 0.2315(6) -0.16840(19) 0.0555(14) Uani 1 1 d .
H36A H 0.1483 0.3335 -0.1650 0.083 Uiso 1 1 calc .
H36B H 0.0999 0.2103 -0.1867 0.083 Uiso 1 1 calc .
H36C H 0.1708 0.1941 -0.1838 0.083 Uiso 1 1 calc .
C37 C 0.2141(2) 0.1000(5) -0.10301(14) 0.0364(9) Uani 1 1 d .
H37 H 0.2421 0.0947 -0.1198 0.044 Uiso 1 1 calc .
C38 C 0.23107(19) 0.0410(5) -0.05904(14) 0.0326(9) Uani 1 1 d .
C39 C 0.2932(2) -0.0268(6) -0.03787(16) 0.0481(12) Uani 1 1 d .
H39A H 0.3167 0.0247 -0.0102 0.072 Uiso 1 1 calc .
H39B H 0.3160 -0.0251 -0.0597 0.072 Uiso 1 1 calc .
H39C H 0.2876 -0.1243 -0.0299 0.072 Uiso 1 1 calc .
C40 C 0.2251(2) 0.3319(5) 0.01626(15) 0.0371(9) Uani 1 1 d .
C41 C 0.4885(2) 0.1859(4) 0.15017(14) 0.0321(8) Uani 1 1 d .
C42 C 0.4321(2) 0.3902(5) 0.14330(18) 0.0452(11) Uani 1 1 d .
H42 H 0.4203 0.4861 0.1385 0.054 Uiso 1 1 calc .
C43 C 0.3996(2) 0.2856(6) 0.15309(17) 0.0425(11) Uani 1 1 d .
H43 H 0.3600 0.2933 0.1566 0.051 Uiso 1 1 calc .
C44 C 0.5372(2) 0.3804(5) 0.13207(16) 0.0387(10) Uani 1 1 d .
C45 C 0.5985(3) 0.5192(5) 0.11383(16) 0.0445(11) Uani 1 1 d .
C46 C 0.6230(2) 0.3849(5) 0.11983(14) 0.0385(10) Uani 1 1 d .
C47 C 0.6797(2) 0.3582(6) 0.11334(17) 0.0473(12) Uani 1 1 d .
H47 H 0.6975 0.2670 0.1173 0.057 Uiso 1 1 calc .
C48 C 0.7084(3) 0.4721(7) 0.1009(2) 0.0591(15) Uani 1 1 d .
H48 H 0.7467 0.4576 0.0957 0.071 Uiso 1 1 calc .
C49 C 0.6837(3) 0.6045(7) 0.0957(2) 0.0679(19) Uani 1 1 d .
H49 H 0.7058 0.6788 0.0876 0.081 Uiso 1 1 calc .
C50 C 0.6265(3) 0.6347(6) 0.10199(18) 0.0552(14) Uani 1 1 d .
H50 H 0.6089 0.7262 0.0984 0.066 Uiso 1 1 calc .
C51 C 0.41558(19) 0.0299(5) 0.17046(14) 0.0328(9) Uani 1 1 d .
C52 C 0.42654(19) 0.0038(5) 0.21693(15) 0.0356(9) Uani 1 1 d .
C53 C 0.4565(3) 0.1127(6) 0.25264(17) 0.0516(13) Uani 1 1 d .
H53A H 0.4873 0.1652 0.2435 0.077 Uiso 1 1 calc .
H53B H 0.4768 0.0663 0.2820 0.077 Uiso 1 1 calc .
H53C H 0.4248 0.1776 0.2557 0.077 Uiso 1 1 calc .
C54 C 0.4093(2) -0.1260(5) 0.22915(14) 0.0370(10) Uani 1 1 d .
H54 H 0.4173 -0.1456 0.2606 0.044 Uiso 1 1 calc .
C55 C 0.3810(2) -0.2279(5) 0.19729(16) 0.0380(10) Uani 1 1 d .
C56 C 0.3616(2) -0.3665(6) 0.21206(17) 0.0478(12) Uani 1 1 d .
H56A H 0.3904 -0.4402 0.2100 0.072 Uiso 1 1 calc .
H56B H 0.3196 -0.3901 0.1921 0.072 Uiso 1 1 calc .
H56C H 0.3620 -0.3590 0.2437 0.072 Uiso 1 1 calc .
C57 C 0.37057(19) -0.1980(5) 0.15138(14) 0.0350(9) Uani 1 1 d .
H57 H 0.3513 -0.2669 0.1291 0.042 Uiso 1 1 calc .
C58 C 0.38755(19) -0.0698(5) 0.13720(15) 0.0356(9) Uani 1 1 d .
C59 C 0.3767(2) -0.0401(6) 0.08769(16) 0.0449(11) Uani 1 1 d .
H59A H 0.3529 -0.1171 0.0691 0.067 Uiso 1 1 calc .
H59B H 0.4167 -0.0317 0.0826 0.067 Uiso 1 1 calc .
H59C H 0.3536 0.0480 0.0791 0.067 Uiso 1 1 calc .
C60 C 0.5374(2) -0.0854(5) 0.15809(16) 0.0383(10) Uani 1 1 d .
C61 C 0.3713(5) 0.4180(9) 0.0243(8) 0.137(8) Uiso 0.50 1 d PD
H61A H 0.3520 0.3769 0.0457 0.164 Uiso 0.50 1 calc P
H61B H 0.3408 0.4072 -0.0067 0.164 Uiso 0.50 1 calc P
Cl4 Cl 0.4327(3) 0.3141(9) 0.0266(2) 0.151(2) Uiso 0.50 1 d PD
Cl5 Cl 0.3782(3) 0.5932(8) 0.0353(3) 0.150(2) Uiso 0.50 1 d PD
C62 C 0.5121(14) -0.135(3) -0.0047(13) 0.217(6) Uiso 0.25 1 d PD
Cl6 Cl 0.4487(9) -0.2272(19) -0.0044(7) 0.217(6) Uiso 0.25 1 d PD
Cl7 Cl 0.5249(9) 0.004(2) 0.0320(7) 0.217(6) Uiso 0.25 1 d PD

loop_
_atom_site_aniso_label
_atom_site_aniso_U_11
_atom_site_aniso_U_22
_atom_site_aniso_U_33
_atom_site_aniso_U_23
_atom_site_aniso_U_13
_atom_site_aniso_U_12
Rh1 0.03106(17) 0.01950(15) 0.02994(16) -0.00240(11) 0.01242(13) 0.00056(11)
Rh2 0.02873(17) 0.02077(15) 0.02916(16) -0.00022(11) 0.00947(13) -0.00069(11)
Rh3 0.03017(17) 0.02831(17) 0.03197(16) 0.00384(13) 0.01273(13) 0.00303(13)
Cl1 0.0421(6) 0.0199(4) 0.0450(6) 0.0004(4) 0.0129(5) 0.0002(4)
Cl2 0.0488(6) 0.0224(5) 0.0441(6) -0.0031(4) 0.0087(5) -0.0002(4)
Cl3 0.0382(6) 0.0430(6) 0.0559(7) 0.0066(5) 0.0244(5) 0.0086(5)
O1 0.0361(15) 0.0217(13) 0.0263(13) -0.0033(10) 0.0113(11) -0.0002(11)
O2 0.118(4) 0.046(2) 0.047(2) -0.0097(17) 0.035(2) 0.015(2)
O3 0.0383(15) 0.0257(14) 0.0289(13) 0.0045(11) 0.0121(12) 0.0029(12)
O4 0.083(3) 0.047(2) 0.0373(18) 0.0126(16) 0.0118(18) -0.015(2)
O5 0.060(2) 0.0264(16) 0.0489(19) 0.0011(14) 0.0205(17) -0.0037(15)
O6 0.062(2) 0.036(2) 0.089(3) 0.019(2) 0.041(2) 0.0069(18)
N1 0.0333(17) 0.0237(16) 0.0286(16) -0.0017(13) 0.0145(14) -0.0020(14)
N2 0.0352(18) 0.0171(14) 0.0289(16) -0.0003(12) 0.0120(14) 0.0013(13)
N3 0.0376(19) 0.0232(16) 0.0313(17) -0.0006(13) 0.0132(15) 0.0001(14)
N4 0.0294(17) 0.0236(16) 0.0301(16) -0.0027(13) 0.0101(13) -0.0016(13)
N5 0.0309(17) 0.0201(15) 0.0325(16) 0.0013(13) 0.0124(14) -0.0002(13)
N6 0.0359(18) 0.0236(16) 0.0310(17) -0.0026(13) 0.0139(14) 0.0002(14)
N7 0.039(2) 0.0328(19) 0.0357(18) 0.0021(16) 0.0131(16) -0.0019(16)
N8 0.0379(19) 0.0259(17) 0.046(2) 0.0052(15) 0.0167(16) 0.0059(15)
N9 0.0296(18) 0.0346(19) 0.0355(18) 0.0011(15) 0.0104(14) 0.0036(15)
C1 0.033(2) 0.0198(17) 0.0302(18) 0.0004(15) 0.0124(16) 0.0009(15)
C2 0.042(2) 0.0191(18) 0.036(2) 0.0001(16) 0.0116(18) 0.0002(16)
C3 0.042(2) 0.025(2) 0.036(2) 0.0031(17) 0.0105(18) 0.0027(18)
C4 0.0297(19) 0.0206(18) 0.0333(19) -0.0052(15) 0.0128(16) -0.0008(15)
C5 0.031(2) 0.0236(19) 0.0329(19) 0.0006(16) 0.0121(16) -0.0017(16)
C6 0.0277(19) 0.0252(19) 0.0300(18) 0.0005(15) 0.0109(15) -0.0037(15)
C7 0.034(2) 0.0251(19) 0.036(2) -0.0009(16) 0.0168(18) -0.0045(16)
C8 0.036(2) 0.032(2) 0.037(2) 0.0073(17) 0.0161(19) -0.0031(17)
C9 0.039(2) 0.040(2) 0.033(2) -0.0002(18) 0.0149(18) -0.0067(19)
C10 0.043(2) 0.029(2) 0.036(2) -0.0015(17) 0.0170(19) -0.0026(18)
C11 0.042(2) 0.029(2) 0.0277(19) 0.0036(16) 0.0140(17) 0.0047(18)
C12 0.044(2) 0.033(2) 0.034(2) -0.0028(18) 0.0140(19) 0.0074(19)
C13 0.040(3) 0.043(3) 0.059(3) -0.007(2) 0.016(2) 0.002(2)
C14 0.068(3) 0.041(3) 0.032(2) -0.003(2) 0.008(2) 0.012(3)
C15 0.092(4) 0.044(3) 0.036(2) 0.007(2) 0.029(3) 0.029(3)
C16 0.151(7) 0.069(4) 0.043(3) 0.001(3) 0.045(4) 0.045(5)
C17 0.076(4) 0.056(3) 0.042(3) 0.009(2) 0.036(3) 0.023(3)
C18 0.046(3) 0.035(2) 0.047(3) 0.011(2) 0.022(2) 0.009(2)
C19 0.046(3) 0.062(4) 0.071(4) -0.002(3) 0.028(3) -0.003(3)
C20 0.061(3) 0.031(2) 0.036(2) 0.0007(18) 0.020(2) 0.012(2)
C21 0.0269(18) 0.0260(19) 0.0292(18) 0.0012(15) 0.0104(15) 0.0009(15)
C22 0.034(2) 0.0202(18) 0.039(2) -0.0025(16) 0.0112(17) -0.0007(16)
C23 0.036(2) 0.0238(19) 0.037(2) -0.0063(16) 0.0125(17) -0.0048(17)
C24 0.0229(18) 0.0268(19) 0.0294(18) -0.0015(15) 0.0096(15) 0.0000(15)
C25 0.034(2) 0.031(2) 0.0301(19) 0.0001(16) 0.0088(17) 0.0041(17)
C26 0.0281(19) 0.032(2) 0.0292(19) 0.0000(16) 0.0091(16) 0.0012(16)
C27 0.040(2) 0.036(2) 0.034(2) -0.0045(17) 0.0130(19) 0.0017(18)
C28 0.058(3) 0.043(3) 0.033(2) -0.010(2) 0.012(2) 0.003(2)
C29 0.074(4) 0.059(4) 0.029(2) 0.000(2) 0.015(2) 0.011(3)
C30 0.058(3) 0.041(3) 0.038(2) 0.006(2) 0.015(2) 0.006(2)
C31 0.034(2) 0.0256(19) 0.0272(18) -0.0012(15) 0.0077(16) -0.0029(16)
C32 0.035(2) 0.0244(19) 0.037(2) -0.0060(16) 0.0132(18) -0.0051(16)
C33 0.036(2) 0.031(2) 0.048(3) 0.0022(19) 0.020(2) 0.0014(18)
C34 0.038(2) 0.027(2) 0.037(2) -0.0042(17) 0.0052(18) 0.0002(18)
C35 0.052(3) 0.031(2) 0.0270(19) -0.0013(17) 0.0089(18) 0.000(2)
C36 0.073(4) 0.051(3) 0.041(3) 0.011(2) 0.016(3) 0.009(3)
C37 0.044(2) 0.038(2) 0.029(2) -0.0047(17) 0.0153(18) -0.0037(19)
C38 0.032(2) 0.034(2) 0.032(2) -0.0039(17) 0.0108(17) 0.0025(17)
C39 0.043(3) 0.066(4) 0.039(2) 0.002(2) 0.018(2) 0.008(2)
C40 0.043(2) 0.026(2) 0.041(2) -0.0019(18) 0.0115(19) -0.0067(18)
C41 0.038(2) 0.025(2) 0.0313(19) 0.0028(16) 0.0100(17) 0.0037(17)
C42 0.046(3) 0.037(3) 0.052(3) 0.002(2) 0.016(2) 0.017(2)
C43 0.037(2) 0.042(3) 0.050(3) 0.003(2) 0.017(2) 0.011(2)
C44 0.052(3) 0.026(2) 0.042(2) 0.0069(18) 0.021(2) 0.0038(19)
C45 0.056(3) 0.039(3) 0.037(2) -0.003(2) 0.013(2) -0.014(2)
C46 0.047(3) 0.038(2) 0.030(2) 0.0001(18) 0.0111(19) -0.013(2)
C47 0.047(3) 0.049(3) 0.047(3) -0.002(2) 0.018(2) -0.010(2)
C48 0.054(3) 0.073(4) 0.054(3) 0.002(3) 0.021(3) -0.025(3)
C49 0.093(5) 0.053(4) 0.052(3) 0.004(3) 0.016(3) -0.039(3)
C50 0.076(4) 0.040(3) 0.047(3) 0.000(2) 0.018(3) -0.019(3)
C51 0.028(2) 0.036(2) 0.035(2) 0.0005(18) 0.0110(17) 0.0037(17)
C52 0.026(2) 0.046(3) 0.034(2) -0.0061(19) 0.0088(17) 0.0012(18)
C53 0.060(3) 0.047(3) 0.040(3) -0.008(2) 0.006(2) -0.009(3)
C54 0.034(2) 0.048(3) 0.029(2) 0.0012(19) 0.0101(17) -0.001(2)
C55 0.028(2) 0.044(3) 0.041(2) -0.0029(19) 0.0105(18) -0.0007(18)
C56 0.050(3) 0.050(3) 0.045(3) 0.002(2) 0.018(2) -0.010(2)
C57 0.026(2) 0.041(2) 0.035(2) -0.0041(19) 0.0063(16) -0.0025(18)
C58 0.028(2) 0.046(3) 0.034(2) -0.0026(19) 0.0099(17) 0.0020(18)
C59 0.048(3) 0.054(3) 0.033(2) -0.003(2) 0.013(2) -0.002(2)
C60 0.040(2) 0.033(2) 0.048(3) 0.009(2) 0.022(2) 0.0082(19)

loop_
_atom_type_symbol
_atom_type_description
_atom_type_scat_dispersion_real
_atom_type_scat_dispersion_imag
_atom_type_scat_source
C C 0.0033 0.0016 'International Tables Vol C Tables 4.2.6.8 and 6.1.1.4'
H H 0.0000 0.0000 'International Tables Vol C Tables 4.2.6.8 and 6.1.1.4'
Cl Cl 0.1484 0.1585 'International Tables Vol C Tables 4.2.6.8 and 6.1.1.4'
O O 0.0106 0.0060 'International Tables Vol C Tables 4.2.6.8 and 6.1.1.4'
N N 0.0061 0.0033 'International Tables Vol C Tables 4.2.6.8 and 6.1.1.4'
Rh Rh -1.1178 0.9187 'International Tables Vol C Tables 4.2.6.8 and 6.1.1.4'

loop_
_geom_angle_atom_site_label_1
_geom_angle_atom_site_label_2
_geom_angle_atom_site_label_3
_geom_angle
_geom_angle_site_symmetry_1
_geom_angle_site_symmetry_3
C20 Rh1 C1 96.80(19) . .
C20 Rh1 N1 175.03(18) . .
C1 Rh1 N1 78.84(15) . .
C20 Rh1 Cl1 91.42(15) . .
C1 Rh1 Cl1 169.61(12) . .
N1 Rh1 Cl1 93.19(9) . .
C40 Rh2 C21 95.58(18) . .
C40 Rh2 N4 174.01(17) . .
C21 Rh2 N4 78.76(14) . .
C40 Rh2 Cl2 91.83(14) . .
C21 Rh2 Cl2 172.37(11) . .
N4 Rh2 Cl2 93.89(9) . .
C60 Rh3 C41 95.38(19) . .
C60 Rh3 N7 173.30(18) . .
C41 Rh3 N7 78.99(16) . .
C60 Rh3 Cl3 92.17(14) . .
C41 Rh3 Cl3 172.44(13) . .
N7 Rh3 Cl3 93.49(11) . .
C4 O1 C5 102.5(3) . .
C24 O3 C25 103.0(3) . .
C44 O5 C45 102.0(4) . .
C4 N1 C6 103.8(3) . .
C4 N1 Rh1 111.2(3) . .
C6 N1 Rh1 145.0(3) . .
C4 N2 C2 133.3(3) . .
C4 N2 C1 114.4(3) . .
C2 N2 C1 112.2(3) . .
C1 N3 C3 111.6(3) . .
C1 N3 C11 124.0(3) . .
C3 N3 C11 124.4(3) . .
C24 N4 C26 104.4(3) . .
C24 N4 Rh2 110.4(3) . .
C26 N4 Rh2 145.2(3) . .
C24 N5 C22 133.4(4) . .
C24 N5 C21 114.3(3) . .
C22 N5 C21 112.2(3) . .
C21 N6 C23 111.5(3) . .
C21 N6 C31 124.4(3) . .
C23 N6 C31 124.0(3) . .
C44 N7 C46 103.8(4) . .
C44 N7 Rh3 110.9(3) . .
C46 N7 Rh3 145.4(3) . .
C44 N8 C42 133.9(4) . .
C44 N8 C41 114.6(3) . .
C42 N8 C41 111.4(4) . .
C41 N9 C43 112.0(4) . .
C41 N9 C51 124.9(4) . .
C43 N9 C51 122.9(4) . .
N3 C1 N2 102.8(3) . .
N3 C1 Rh1 141.8(3) . .
N2 C1 Rh1 115.4(3) . .
C3 C2 N2 104.8(3) . .
C3 C2 H2 127.6 . .
N2 C2 H2 127.6 . .
C2 C3 N3 108.6(4) . .
C2 C3 H3 125.7 . .
N3 C3 H3 125.7 . .
N1 C4 O1 117.7(3) . .
N1 C4 N2 119.7(3) . .
O1 C4 N2 122.5(3) . .
C10 C5 C6 124.3(4) . .
C10 C5 O1 127.6(4) . .
C6 C5 O1 108.0(3) . .
C7 C6 C5 119.9(4) . .
C7 C6 N1 132.1(4) . .
C5 C6 N1 107.9(3) . .
C6 C7 C8 116.7(4) . .
C6 C7 H7 121.6 . .
C8 C7 H7 121.6 . .
C9 C8 C7 121.8(4) . .
C9 C8 H8 119.1 . .
C7 C8 H8 119.1 . .
C8 C9 C10 121.4(4) . .
C8 C9 H9 119.3 . .
C10 C9 H9 119.3 . .
C5 C10 C9 115.8(4) . .
C5 C10 H10 122.1 . .
C9 C10 H10 122.1 . .
C18 C11 C12 122.8(4) . .
C18 C11 N3 118.9(4) . .
C12 C11 N3 118.3(4) . .
C14 C12 C11 117.3(4) . .
C14 C12 C13 122.4(5) . .
C11 C12 C13 120.2(4) . .
C12 C13 H13A 109.5 . .
C12 C13 H13B 109.5 . .
H13A C13 H13B 109.5 . .
C12 C13 H13C 109.5 . .
H13A C13 H13C 109.5 . .
H13B C13 H13C 109.5 . .
C12 C14 C15 121.9(5) . .
C12 C14 H14 119.1 . .
C15 C14 H14 119.1 . .
C17 C15 C14 119.2(5) . .
C17 C15 C16 122.0(6) . .
C14 C15 C16 118.8(6) . .
C15 C16 H16A 109.5 . .
C15 C16 H16B 109.5 . .
H16A C16 H16B 109.5 . .
C15 C16 H16C 109.5 . .
H16A C16 H16C 109.5 . .
H16B C16 H16C 109.5 . .
C15 C17 C18 122.0(5) . .
C15 C17 H17 119.0 . .
C18 C17 H17 119.0 . .
C11 C18 C17 116.8(5) . .
C11 C18 C19 120.8(4) . .
C17 C18 C19 122.4(5) . .
C18 C19 H19A 109.5 . .
C18 C19 H19B 109.5 . .
H19A C19 H19B 109.5 . .
C18 C19 H19C 109.5 . .
H19A C19 H19C 109.5 . .
H19B C19 H19C 109.5 . .
O2 C20 Rh1 176.8(4) . .
N6 C21 N5 102.8(3) . .
N6 C21 Rh2 141.4(3) . .
N5 C21 Rh2 115.8(3) . .
C23 C22 N5 105.6(4) . .
C23 C22 H22 127.2 . .
N5 C22 H22 127.2 . .
C22 C23 N6 107.9(3) . .
C22 C23 H23 126.0 . .
N6 C23 H23 126.0 . .
N4 C24 O3 116.9(3) . .
N4 C24 N5 120.6(4) . .
O3 C24 N5 122.5(3) . .
C30 C25 C26 124.4(4) . .
C30 C25 O3 127.5(4) . .
C26 C25 O3 108.1(3) . .
C27 C26 C25 120.2(4) . .
C27 C26 N4 132.2(4) . .
C25 C26 N4 107.6(4) . .
C26 C27 C28 116.5(4) . .
C26 C27 H27 121.7 . .
C28 C27 H27 121.7 . .
C29 C28 C27 122.1(4) . .
C29 C28 H28 118.9 . .
C27 C28 H28 118.9 . .
C28 C29 C30 121.3(4) . .
C28 C29 H29 119.4 . .
C30 C29 H29 119.4 . .
C25 C30 C29 115.4(5) . .
C25 C30 H30 122.3 . .
C29 C30 H30 122.3 . .
C38 C31 C32 122.0(4) . .
C38 C31 N6 119.4(4) . .
C32 C31 N6 118.6(4) . .
C34 C32 C31 118.2(4) . .
C34 C32 C33 120.8(4) . .
C31 C32 C33 121.0(4) . .
C32 C33 H33A 109.5 . .
C32 C33 H33B 109.5 . .
H33A C33 H33B 109.5 . .
C32 C33 H33C 109.5 . .
H33A C33 H33C 109.5 . .
H33B C33 H33C 109.5 . .
C32 C34 C35 121.1(4) . .
C32 C34 H34 119.4 . .
C35 C34 H34 119.4 . .
C37 C35 C34 119.5(4) . .
C37 C35 C36 119.3(4) . .
C34 C35 C36 121.2(5) . .
C35 C36 H36A 109.5 . .
C35 C36 H36B 109.5 . .
H36A C36 H36B 109.5 . .
C35 C36 H36C 109.5 . .
H36A C36 H36C 109.5 . .
H36B C36 H36C 109.5 . .
C35 C37 C38 121.4(4) . .
C35 C37 H37 119.3 . .
C38 C37 H37 119.3 . .
C31 C38 C37 117.7(4) . .
C31 C38 C39 121.3(4) . .
C37 C38 C39 121.0(4) . .
C38 C39 H39A 109.5 . .
C38 C39 H39B 109.5 . .
H39A C39 H39B 109.5 . .
C38 C39 H39C 109.5 . .
H39A C39 H39C 109.5 . .
H39B C39 H39C 109.5 . .
O4 C40 Rh2 176.2(4) . .
N9 C41 N8 103.1(3) . .
N9 C41 Rh3 141.7(3) . .
N8 C41 Rh3 115.3(3) . .
C43 C42 N8 106.0(4) . .
C43 C42 H42 127.0 . .
N8 C42 H42 127.0 . .
C42 C43 N9 107.5(4) . .
C42 C43 H43 126.3 . .
N9 C43 H43 126.3 . .
N7 C44 O5 118.4(4) . .
N7 C44 N8 120.2(4) . .
O5 C44 N8 121.3(4) . .
C50 C45 C46 124.7(5) . .
C50 C45 O5 127.3(5) . .
C46 C45 O5 108.0(4) . .
C45 C46 C47 120.1(4) . .
C45 C46 N7 107.8(4) . .
C47 C46 N7 132.1(5) . .
C48 C47 C46 116.4(5) . .
C48 C47 H47 121.8 . .
C46 C47 H47 121.8 . .
C49 C48 C47 122.6(6) . .
C49 C48 H48 118.7 . .
C47 C48 H48 118.7 . .
C48 C49 C50 122.4(5) . .
C48 C49 H49 118.8 . .
C50 C49 H49 118.8 . .
C45 C50 C49 113.9(6) . .
C45 C50 H50 123.1 . .
C49 C50 H50 123.1 . .
C58 C51 C52 121.6(4) . .
C58 C51 N9 119.7(4) . .
C52 C51 N9 118.8(4) . .
C54 C52 C51 117.9(4) . .
C54 C52 C53 120.9(4) . .
C51 C52 C53 121.2(4) . .
C52 C53 H53A 109.5 . .
C52 C53 H53B 109.5 . .
H53A C53 H53B 109.5 . .
C52 C53 H53C 109.5 . .
H53A C53 H53C 109.5 . .
H53B C53 H53C 109.5 . .
C55 C54 C52 122.5(4) . .
C55 C54 H54 118.7 . .
C52 C54 H54 118.7 . .
C54 C55 C57 117.9(4) . .
C54 C55 C56 120.7(4) . .
C57 C55 C56 121.4(4) . .
C55 C56 H56A 109.5 . .
C55 C56 H56B 109.5 . .
H56A C56 H56B 109.5 . .
C55 C56 H56C 109.5 . .
H56A C56 H56C 109.5 . .
H56B C56 H56C 109.5 . .
C55 C57 C58 122.0(4) . .
C55 C57 H57 119.0 . .
C58 C57 H57 119.0 . .
C51 C58 C57 118.1(4) . .
C51 C58 C59 120.6(4) . .
C57 C58 C59 121.3(4) . .
C58 C59 H59A 109.5 . .
C58 C59 H59B 109.5 . .
H59A C59 H59B 109.5 . .
C58 C59 H59C 109.5 . .
H59A C59 H59C 109.5 . .
H59B C59 H59C 109.5 . .
O6 C60 Rh3 175.4(4) . .
Cl4 C61 Cl5 122.8(8) . .
Cl4 C61 H61A 106.6 . .
Cl5 C61 H61A 106.6 . .
Cl4 C61 H61B 106.6 . .
Cl5 C61 H61B 106.6 . .
H61A C61 H61B 106.6 . .
Cl7 C62 Cl6 96(2) 3_655 .
Cl7 C62 Cl7 72.1(19) 3_655 .
Cl6 C62 Cl7 110.83(10) . .
C62 Cl6 Cl7 40.1(16) . 3_655
C62 Cl7 Cl7 51.2(17) . 3_655
C62 Cl7 Cl6 116.5(15) . 3_655
Cl7 Cl7 Cl6 78.5(11) 3_655 3_655

loop_
_geom_bond_atom_site_label_1
_geom_bond_atom_site_label_2
_geom_bond_distance
_geom_bond_site_symmetry_2
Rh1 C20 1.811(4) .
Rh1 C1 1.957(4) .
Rh1 N1 2.113(3) .
Rh1 Cl1 2.3697(11) .
Rh2 C40 1.818(5) .
Rh2 C21 1.952(4) .
Rh2 N4 2.137(3) .
Rh2 Cl2 2.3746(11) .
Rh3 C60 1.818(5) .
Rh3 C41 1.958(4) .
Rh3 N7 2.124(4) .
Rh3 Cl3 2.3591(11) .
O1 C4 1.337(4) .
O1 C5 1.405(5) .
O2 C20 1.146(5) .
O3 C24 1.339(5) .
O3 C25 1.411(5) .
O4 C40 1.144(5) .
O5 C44 1.332(5) .
O5 C45 1.414(6) .
O6 C60 1.145(6) .
N1 C4 1.299(5) .
N1 C6 1.400(5) .
N2 C4 1.363(5) .
N2 C2 1.396(5) .
N2 C1 1.398(5) .
N3 C1 1.340(5) .
N3 C3 1.401(5) .
N3 C11 1.437(5) .
N4 C24 1.299(5) .
N4 C26 1.411(5) .
N5 C24 1.352(5) .
N5 C22 1.383(5) .
N5 C21 1.405(5) .
N6 C21 1.351(5) .
N6 C23 1.403(5) .
N6 C31 1.429(5) .
N7 C44 1.286(6) .
N7 C46 1.405(6) .
N8 C44 1.366(6) .
N8 C42 1.393(6) .
N8 C41 1.394(6) .
N9 C41 1.339(5) .
N9 C43 1.400(6) .
N9 C51 1.439(6) .
C2 C3 1.336(6) .
C2 H2 0.9500 .
C3 H3 0.9500 .
C5 C10 1.366(6) .
C5 C6 1.391(6) .
C6 C7 1.381(6) .
C7 C8 1.407(6) .
C7 H7 0.9500 .
C8 C9 1.386(6) .
C8 H8 0.9500 .
C9 C10 1.392(6) .
C9 H9 0.9500 .
C10 H10 0.9500 .
C11 C18 1.390(6) .
C11 C12 1.403(6) .
C12 C14 1.372(6) .
C12 C13 1.499(7) .
C13 H13A 0.9800 .
C13 H13B 0.9800 .
C13 H13C 0.9800 .
C14 C15 1.390(8) .
C14 H14 0.9500 .
C15 C17 1.368(9) .
C15 C16 1.530(7) .
C16 H16A 0.9800 .
C16 H16B 0.9800 .
C16 H16C 0.9800 .
C17 C18 1.399(7) .
C17 H17 0.9500 .
C18 C19 1.513(8) .
C19 H19A 0.9800 .
C19 H19B 0.9800 .
C19 H19C 0.9800 .
C22 C23 1.350(6) .
C22 H22 0.9500 .
C23 H23 0.9500 .
C25 C30 1.368(6) .
C25 C26 1.385(6) .
C26 C27 1.383(6) .
C27 C28 1.392(7) .
C27 H27 0.9500 .
C28 C29 1.391(8) .
C28 H28 0.9500 .
C29 C30 1.392(8) .
C29 H29 0.9500 .
C30 H30 0.9500 .
C31 C38 1.398(6) .
C31 C32 1.403(6) .
C32 C34 1.388(6) .
C32 C33 1.509(6) .
C33 H33A 0.9800 .
C33 H33B 0.9800 .
C33 H33C 0.9800 .
C34 C35 1.399(6) .
C34 H34 0.9500 .
C35 C37 1.378(7) .
C35 C36 1.495(7) .
C36 H36A 0.9800 .
C36 H36B 0.9800 .
C36 H36C 0.9800 .
C37 C38 1.406(6) .
C37 H37 0.9500 .
C38 C39 1.500(6) .
C39 H39A 0.9800 .
C39 H39B 0.9800 .
C39 H39C 0.9800 .
C42 C43 1.337(7) .
C42 H42 0.9500 .
C43 H43 0.9500 .
C45 C50 1.381(7) .
C45 C46 1.384(7) .
C46 C47 1.397(7) .
C47 C48 1.387(8) .
C47 H47 0.9500 .
C48 C49 1.368(10) .
C48 H48 0.9500 .
C49 C50 1.414(10) .
C49 H49 0.9500 .
C50 H50 0.9500 .
C51 C58 1.393(6) .
C51 C52 1.401(6) .
C52 C54 1.386(7) .
C52 C53 1.507(7) .
C53 H53A 0.9800 .
C53 H53B 0.9800 .
C53 H53C 0.9800 .
C54 C55 1.384(7) .
C54 H54 0.9500 .
C55 C57 1.393(6) .
C55 C56 1.510(7) .
C56 H56A 0.9800 .
C56 H56B 0.9800 .
C56 H56C 0.9800 .
C57 C58 1.395(7) .
C57 H57 0.9500 .
C58 C59 1.499(6) .
C59 H59A 0.9800 .
C59 H59B 0.9800 .
C59 H59C 0.9800 .
C61 Cl4 1.6996(10) .
C61 Cl5 1.6997(10) .
C61 H61A 0.9900 .
C61 H61B 0.9901 .
C62 Cl7 1.59(4) 3_655
C62 Cl6 1.7000(10) .
C62 Cl7 1.7002(10) .
Cl6 Cl7 2.44(3) 3_655
Cl7 Cl7 1.94(4) 3_655
Cl7 Cl6 2.44(3) 3_655
